data_4023890
loop_
_publ_author_name
'Ines Vujasinovi\'c'
'Jelena Veljkovi\'c'
'Kre\<simir Mol\<canov'
'Biserka Koji\'c-Prodi\'c'
'Kata Mlinari\'c-Majerski'

_publ_contact_author_address
;
 Rudjer Bo\<skovi\'c Institute
 P.O. Box 180
 HR-10002 Zagreb
 Croatia
;
_publ_contact_author_email kmolcano@irb.hr
_publ_contact_author_fax '++ 385 1 4680245'
_publ_contact_author_name 'Kre\<simir Mol\'canov'
_publ_contact_author_phone '++ 385 1 4571203'
_publ_section_title
;
 Thiamacrocyclic Lactones: New Ag(I)-Ionophores
;
_journal_name_full 'Journal of Organic Chemistry'
_journal_page_first 9221
_journal_page_last 9227
_journal_paper_doi 10.1021/jo801143s
_journal_volume 73
_journal_year 2008
_chemical_formula_moiety 'C14 H20 O4 S4'
_chemical_formula_sum 'C14 H20 O4 S4'
_chemical_formula_weight 380.57
_space_group_IT_number 14
_symmetry_cell_setting monoclinic
_symmetry_space_group_name_Hall '-P 2yab'
_symmetry_space_group_name_H-M 'P 1 21/a 1'
_audit_conform_dict_location ftp://ftp.iucr.org/pub/cif_core.dic
_audit_conform_dict_name cif_core.dic
_audit_conform_dict_version 2.3
_audit_creation_date 2008-04-11T14:44:34-00:00
_audit_creation_method 'WinGX routine CIF_UPDATE'
_cell_angle_alpha 90
_cell_angle_beta 105.78(4)
_cell_angle_gamma 90
_cell_formula_units_Z 2
_cell_length_a 9.393(6)
_cell_length_b 9.113(8)
_cell_length_c 10.616(3)
_cell_measurement_reflns_used 19
_cell_measurement_temperature 293(2)
_cell_measurement_theta_max 17.5
_cell_measurement_theta_min 6.5
_cell_volume 874.5(10)
_computing_cell_refinement 'CAD4 Express (Enraf Nonius, 1994)'
_computing_data_collection 'CAD4 Express (Enraf Nonius, 1994)'
_computing_data_reduction 'XCAD4 (Harms & Wocadlo, 1995)'
_computing_molecular_graphics 'Ortep-3 for Windows (Farrugia, 1997)'
_computing_publication_material 'WinGX publication routines (Farrugia, 1999)'
_computing_structure_refinement 'SHELXL-97 (Sheldrick, 1997)'
_computing_structure_solution 'SHELXS-97 (Sheldrick, 1997)'
_diffrn_measured_fraction_theta_full 0.997
_diffrn_measured_fraction_theta_max 0.997
_diffrn_measurement_device '\k-geometry diffractometer'
_diffrn_measurement_device_type 'Enraf Nonius CAD4'
_diffrn_measurement_method 'non-profiled omega/2theta scans'
_diffrn_radiation_probe x-ray
_diffrn_radiation_type CuK\a
_diffrn_radiation_wavelength 1.54179
_diffrn_reflns_av_R_equivalents 0.0208
_diffrn_reflns_limit_h_max 11
_diffrn_reflns_limit_h_min 0
_diffrn_reflns_limit_k_max 11
_diffrn_reflns_limit_k_min 0
_diffrn_reflns_limit_l_max 12
_diffrn_reflns_limit_l_min -13
_diffrn_reflns_number 1954
_diffrn_reflns_theta_full 76.66
_diffrn_reflns_theta_max 76.66
_diffrn_reflns_theta_min 4.33
_diffrn_standards_decay_% 1
_diffrn_standards_interval_time 120
_diffrn_standards_number 3
_exptl_absorpt_coefficient_mu 5.116
_exptl_absorpt_correction_T_max 0.5401
_exptl_absorpt_correction_T_min 0.4003
_exptl_absorpt_correction_type psi-scan
_exptl_crystal_colour colourless
_exptl_crystal_density_diffrn 1.445
_exptl_crystal_density_method 'not measured'
_exptl_crystal_description prism
_exptl_crystal_F_000 400
_exptl_crystal_size_max 0.25
_exptl_crystal_size_mid 0.18
_exptl_crystal_size_min 0.12
_refine_diff_density_max 0.266
_refine_diff_density_min -0.255
_refine_ls_extinction_coef 0.0063(7)
_refine_ls_extinction_expression Fc^*^=kFc[1+0.001xFc^2^\l^3^/sin(2\q)]^-1/4^
_refine_ls_extinction_method SHELXL
_refine_ls_goodness_of_fit_ref 1.034
_refine_ls_hydrogen_treatment refall
_refine_ls_matrix_type full
_refine_ls_number_parameters 141
_refine_ls_number_reflns 1837
_refine_ls_number_restraints 0
_refine_ls_restrained_S_all 1.034
_refine_ls_R_factor_gt 0.0341
_refine_ls_shift/su_max 0
_refine_ls_structure_factor_coef Fsqd
_refine_ls_weighting_details 'calc w=1/[\s^2^(Fo^2^)+(0.0480P)^2^+0.2562P] where P=(Fo^2^+2Fc^2^)/3'
_refine_ls_weighting_scheme calc
_refine_ls_wR_factor_ref 0.0923
_reflns_number_gt 1590
_reflns_number_total 1837
_reflns_threshold_expression >2sigma(I)
_cod_data_source_file jo801143s_si_005.cif
_cod_data_source_block ines15
_cod_original_sg_symbol_H-M 'P 21/a'
_cod_database_code 4023890

loop_
_symmetry_equiv_pos_as_xyz
'x, y, z'
'-x+1/2, y+1/2, -z'
'-x, -y, -z'
'x-1/2, -y-1/2, z'

loop_
_atom_site_label
_atom_site_type_symbol
_atom_site_fract_x
_atom_site_fract_y
_atom_site_fract_z
_atom_site_U_iso_or_equiv
_atom_site_adp_type
_atom_site_occupancy
_atom_site_calc_flag
_atom_site_refinement_flags
_atom_site_disorder_group
_atom_site_disorder_assembly
C6 C 0.3529(2) 0.3218(3) 0.3752(2) 0.0579(5) Uani 1 d . . .
C7 C 0.2774(3) 0.4210(3) 0.45198(19) 0.0598(6) Uani 1 d . . .
S2 S 0.22870(7) 0.19207(6) 0.27268(5) 0.0599(2) Uani 1 d . . .
S1 S -0.12546(5) 0.47264(6) -0.35299(5) 0.05458(19) Uani 1 d . . .
O2 O 0.25850(15) 0.38667(16) 0.09840(13) 0.0536(4) Uani 1 d . . .
O1 O -0.35687(16) 0.32951(18) -0.32677(15) 0.0632(4) Uani 1 d . . .
C4 C 0.0804(2) 0.1995(2) 0.01146(19) 0.0460(4) Uani 1 d . . .
C2 C -0.1280(2) 0.2329(2) -0.19414(19) 0.0464(4) Uani 1 d . . .
C3 C -0.0153(2) 0.3080(2) -0.08220(19) 0.0462(4) Uani 1 d . . .
C5 C 0.19531(19) 0.2773(2) 0.11731(17) 0.0419(4) Uani 1 d . . .
C1 C -0.2239(2) 0.3376(2) -0.29103(17) 0.0452(4) Uani 1 d . . .
H4A H 0.020(3) 0.141(3) 0.049(2) 0.057(6) Uiso 1 d . . .
H7A H 0.234(3) 0.365(3) 0.507(3) 0.073(7) Uiso 1 d . . .
H2A H -0.194(3) 0.172(2) -0.162(2) 0.055(6) Uiso 1 d . . .
H2B H -0.079(2) 0.176(2) -0.242(2) 0.056(6) Uiso 1 d . . .
H3B H -0.066(2) 0.367(3) -0.033(2) 0.057(6) Uiso 1 d . . .
H6B H 0.395(2) 0.377(3) 0.320(2) 0.053(6) Uiso 1 d . . .
H3A H 0.044(3) 0.369(3) -0.113(2) 0.065(7) Uiso 1 d . . .
H4B H 0.131(3) 0.136(3) -0.035(2) 0.065(7) Uiso 1 d . . .
H6A H 0.425(3) 0.268(3) 0.432(3) 0.072(7) Uiso 1 d . . .
H7B H 0.350(3) 0.488(3) 0.502(3) 0.080(8) Uiso 1 d . . .

loop_
_atom_site_aniso_label
_atom_site_aniso_U_11
_atom_site_aniso_U_22
_atom_site_aniso_U_33
_atom_site_aniso_U_23
_atom_site_aniso_U_13
_atom_site_aniso_U_12
C6 0.0504(11) 0.0679(14) 0.0457(10) 0.0095(10) -0.0037(9) 0.0007(10)
C7 0.0619(13) 0.0770(15) 0.0349(9) 0.0078(10) 0.0036(9) -0.0053(11)
S2 0.0713(4) 0.0538(3) 0.0475(3) 0.0120(2) 0.0042(2) -0.0061(2)
S1 0.0484(3) 0.0676(3) 0.0491(3) 0.0064(2) 0.0156(2) -0.0035(2)
O2 0.0557(8) 0.0600(8) 0.0434(7) 0.0023(6) 0.0106(6) -0.0141(7)
O1 0.0441(7) 0.0780(11) 0.0606(9) 0.0005(7) 0.0026(7) -0.0120(7)
C4 0.0497(10) 0.0419(10) 0.0447(9) -0.0032(8) 0.0098(8) -0.0012(8)
C2 0.0474(10) 0.0461(10) 0.0438(9) -0.0079(8) 0.0089(8) -0.0051(8)
C3 0.0480(10) 0.0427(9) 0.0430(9) -0.0059(8) 0.0040(8) -0.0017(8)
C5 0.0410(9) 0.0436(9) 0.0410(9) 0.0015(7) 0.0109(7) 0.0028(7)
C1 0.0460(10) 0.0547(11) 0.0342(8) -0.0100(7) 0.0097(7) -0.0065(8)

loop_
_atom_type_symbol
_atom_type_description
_atom_type_scat_dispersion_real
_atom_type_scat_dispersion_imag
_atom_type_scat_source
C C 0.018 0.009 'International Tables Vol C Tables 4.2.6.8 and 6.1.1.4'
H H 0 0 'International Tables Vol C Tables 4.2.6.8 and 6.1.1.4'
S S 0.333 0.557 'International Tables Vol C Tables 4.2.6.8 and 6.1.1.4'
O O 0.049 0.032 'International Tables Vol C Tables 4.2.6.8 and 6.1.1.4'

loop_
_geom_angle_atom_site_label_1
_geom_angle_atom_site_label_2
_geom_angle_atom_site_label_3
_geom_angle
_geom_angle_site_symmetry_1
_geom_angle_site_symmetry_3
_geom_angle_publ_flag
C7 C6 S2 113.24(17) . . ?
C7 C6 H6B 110.7(14) . . ?
S2 C6 H6B 106.5(13) . . ?
C7 C6 H6A 109.7(16) . . ?
S2 C6 H6A 106.4(17) . . ?
H6B C6 H6A 110(2) . . ?
C6 C7 S1 114.71(14) . 3_565 ?
C6 C7 H7A 110.6(16) . . ?
S1 C7 H7A 104.2(16) 3_565 . ?
C6 C7 H7B 108.2(16) . . ?
S1 C7 H7B 108.0(16) 3_565 . ?
H7A C7 H7B 111(2) . . ?
C5 S2 C6 101.30(11) . . ?
C1 S1 C7 100.33(12) . 3_565 ?
C5 C4 C3 111.08(16) . . ?
C5 C4 H4A 109.9(14) . . ?
C3 C4 H4A 109.1(14) . . ?
C5 C4 H4B 108.0(14) . . ?
C3 C4 H4B 110.0(14) . . ?
H4A C4 H4B 109(2) . . ?
C1 C2 C3 114.02(17) . . ?
C1 C2 H2A 106.4(13) . . ?
C3 C2 H2A 111.3(13) . . ?
C1 C2 H2B 105.5(14) . . ?
C3 C2 H2B 109.7(14) . . ?
H2A C2 H2B 109.7(19) . . ?
C4 C3 C2 112.46(17) . . ?
C4 C3 H3B 107.7(14) . . ?
C2 C3 H3B 109.3(13) . . ?
C4 C3 H3A 108.9(15) . . ?
C2 C3 H3A 111.2(16) . . ?
H3B C3 H3A 107(2) . . ?
O2 C5 C4 123.41(16) . . ?
O2 C5 S2 123.18(14) . . ?
C4 C5 S2 113.41(14) . . ?
O1 C1 C2 123.44(19) . . ?
O1 C1 S1 121.80(16) . . ?
C2 C1 S1 114.73(14) . . ?

loop_
_geom_bond_atom_site_label_1
_geom_bond_atom_site_label_2
_geom_bond_distance
_geom_bond_site_symmetry_2
_geom_bond_publ_flag
C6 C7 1.517(3) . ?
C6 S2 1.803(2) . ?
C6 H6B 0.94(2) . ?
C6 H6A 0.92(3) . ?
C7 S1 1.807(3) 3_565 ?
C7 H7A 0.94(3) . ?
C7 H7B 0.97(3) . ?
S2 C5 1.7722(19) . ?
S1 C1 1.770(2) . ?
S1 C7 1.807(3) 3_565 ?
O2 C5 1.205(2) . ?
O1 C1 1.205(2) . ?
C4 C5 1.507(3) . ?
C4 C3 1.513(3) . ?
C4 H4A 0.94(2) . ?
C4 H4B 0.97(3) . ?
C2 C1 1.508(3) . ?
C2 C3 1.522(3) . ?
C2 H2A 0.96(2) . ?
C2 H2B 0.93(2) . ?
C3 H3B 0.96(2) . ?
C3 H3A 0.90(3) . ?
